data_4340434
loop_
_publ_author_name
'Wang, Yong-Tao'
'Fan, Hai-Hua'
'Wang, He-Zhou'
'Chen, Xiao-Ming'

_publ_section_title
;
 A solvothermally in situ generated mixed-ligand approach for NLO-active
 metal-organic framework materials.
;
_journal_issue 12
_journal_name_full 'Inorganic chemistry'
_journal_page_first 4148
_journal_page_last 4150
_journal_paper_doi 10.1021/ic0504137
_journal_volume 44
_journal_year 2005
_chemical_formula_sum 'C12 H8 N2 O4 Zn'
_chemical_formula_weight 309.57
_chemical_name_systematic
; 
 ? 
;
_space_group_IT_number 33
_symmetry_cell_setting orthorhombic
_symmetry_space_group_name_Hall 'P 2c -2n'
_symmetry_space_group_name_H-M 'P n a 21'
_atom_sites_solution_hydrogens geom
_atom_sites_solution_primary direct
_atom_sites_solution_secondary difmap
_audit_creation_method SHELXL-97
_cell_angle_alpha 90.00
_cell_angle_beta 90.00
_cell_angle_gamma 90.00
_cell_formula_units_Z 4
_cell_length_a 21.795(5)
_cell_length_b 9.318(3)
_cell_length_c 6.012(3)
_cell_measurement_temperature 293(2)
_cell_volume 1221.0(8)
_computing_cell_refinement 'Bruker SMART'
_computing_data_collection 'Bruker SMART'
_computing_data_reduction 'Bruker SAINT'
_computing_molecular_graphics 'Bruker SHELXTL'
_computing_publication_material 'Bruker SHELXTL'
_computing_structure_refinement 'SHELXL-97 (Sheldrick, 1997)'
_computing_structure_solution 'SHELXS-97 (Sheldrick, 1990)'
_diffrn_ambient_temperature 293(2)
_diffrn_measured_fraction_theta_full 0.998
_diffrn_measured_fraction_theta_max 0.998
_diffrn_measurement_device_type 'CCD area detector'
_diffrn_measurement_method 'phi and omega scans'
_diffrn_radiation_monochromator graphite
_diffrn_radiation_source 'fine-focus sealed tube'
_diffrn_radiation_type MoK\a
_diffrn_radiation_wavelength 0.71073
_diffrn_reflns_av_R_equivalents 0.0249
_diffrn_reflns_av_sigmaI/netI 0.0363
_diffrn_reflns_limit_h_max 22
_diffrn_reflns_limit_h_min -26
_diffrn_reflns_limit_k_max 6
_diffrn_reflns_limit_k_min -11
_diffrn_reflns_limit_l_max 7
_diffrn_reflns_limit_l_min -7
_diffrn_reflns_number 6426
_diffrn_reflns_theta_full 25.99
_diffrn_reflns_theta_max 25.99
_diffrn_reflns_theta_min 1.87
_exptl_absorpt_coefficient_mu 2.022
_exptl_absorpt_correction_T_max 0.8234
_exptl_absorpt_correction_T_min 0.6879
_exptl_absorpt_correction_type none
_exptl_crystal_colour colourless
_exptl_crystal_density_diffrn 1.684
_exptl_crystal_density_meas 0
_exptl_crystal_density_method 'not measured'
_exptl_crystal_description block
_exptl_crystal_F_000 624
_exptl_crystal_size_max 0.20
_exptl_crystal_size_mid 0.10
_exptl_crystal_size_min 0.10
_refine_diff_density_max 0.398
_refine_diff_density_min -0.200
_refine_diff_density_rms 0.072
_refine_ls_abs_structure_details 'Flack H D (1983), Acta Cryst. A39, 876-881'
_refine_ls_abs_structure_Flack 0.044(17)
_refine_ls_extinction_method none
_refine_ls_goodness_of_fit_ref 1.028
_refine_ls_hydrogen_treatment mixed
_refine_ls_matrix_type full
_refine_ls_number_parameters 172
_refine_ls_number_reflns 2248
_refine_ls_number_restraints 1
_refine_ls_restrained_S_all 1.028
_refine_ls_R_factor_all 0.0348
_refine_ls_R_factor_gt 0.0321
_refine_ls_shift/su_max 0.000
_refine_ls_shift/su_mean 0.000
_refine_ls_structure_factor_coef Fsqd
_refine_ls_weighting_details 'calc w=1/[\s^2^(Fo^2^)+(0.0497P)^2^+0.0000P] where P=(Fo^2^+2Fc^2^)/3'
_refine_ls_weighting_scheme calc
_refine_ls_wR_factor_gt 0.0780
_refine_ls_wR_factor_ref 0.0797
_reflns_number_gt 2085
_reflns_number_total 2248
_reflns_threshold_expression >2sigma(I)
_cod_data_source_file ic0504137si20050321_032058.cif
_cod_data_source_block complex_1
_cod_depositor_comments
;
The following automatic conversions were performed:

'_symmetry_cell_setting' value 'Orthorhombic' changed to
'orthorhombic' according to
/usr/data/users/saulius/automatic-downloads/retrospective/ACS/lib/dictionaries/cif_core.dic
dictionary named 'cif_core.dic' version 2.4.2 from 2011-04-26.

Automatic conversion script
Id: cif_fix_values 2281 2013-09-26 08:29:07Z andrius 
;
_cod_original_cell_volume 1221.0(7)
_cod_original_sg_symbol_H-M Pna2(1)
_cod_database_code 4340434

loop_
_symmetry_equiv_pos_as_xyz
'x, y, z'
'-x, -y, z+1/2'
'x+1/2, -y+1/2, z'
'-x+1/2, y+1/2, z+1/2'

loop_
_atom_site_label
_atom_site_type_symbol
_atom_site_fract_x
_atom_site_fract_y
_atom_site_fract_z
_atom_site_U_iso_or_equiv
_atom_site_adp_type
_atom_site_occupancy
_atom_site_symmetry_multiplicity
_atom_site_calc_flag
_atom_site_refinement_flags
Zn1 Zn 0.411567(14) 0.10990(3) 0.37664(10) 0.03016(13) Uani 1 1 d .
O1 O 0.47344(10) 0.0638(3) 0.5958(4) 0.0351(5) Uani 1 1 d .
O2 O 0.57642(11) 0.0804(3) 0.6589(5) 0.0445(7) Uani 1 1 d .
O3 O 0.34757(10) 0.2069(3) 0.1994(4) 0.0367(5) Uani 1 1 d .
O4 O 0.33385(13) 0.3391(3) 0.4882(5) 0.0521(8) Uani 1 1 d .
N1 N 0.48183(12) 0.2329(3) 0.2669(4) 0.0303(6) Uani 1 1 d .
N2 N 0.15685(12) 0.5001(3) 0.0238(4) 0.0299(6) Uani 1 1 d .
C1 C 0.48299(18) 0.3181(4) 0.0972(7) 0.0453(9) Uani 1 1 d .
H1A H 0.4482 0.3271 0.0088 0.054 Uiso 1 1 calc R
C2 C 0.5359(2) 0.3973(4) 0.0438(9) 0.0649(14) Uani 1 1 d .
H2A H 0.5348 0.4589 -0.0778 0.078 Uiso 1 1 calc R
C3 C 0.58894(19) 0.3867(5) 0.1651(11) 0.0603(14) Uani 1 1 d .
H3A H 0.6238 0.4387 0.1276 0.072 Uiso 1 1 calc R
C4 C 0.58814(16) 0.2975(4) 0.3410(9) 0.0462(12) Uani 1 1 d .
H4A H 0.6225 0.2875 0.4315 0.055 Uiso 1 1 calc R
C5 C 0.53408(12) 0.2194(3) 0.3852(7) 0.0307(6) Uani 1 1 d .
C6 C 0.52846(15) 0.1134(3) 0.5628(6) 0.0303(7) Uani 1 1 d .
C7 C 0.31941(17) 0.3037(4) 0.3095(6) 0.0330(8) Uani 1 1 d .
C8 C 0.26285(16) 0.3742(3) 0.2065(6) 0.0318(7) Uani 1 1 d .
C9 C 0.22297(15) 0.4648(4) 0.3195(5) 0.0365(8) Uani 1 1 d .
H9A H 0.2318 0.4866 0.4670 0.044 Uiso 1 1 calc R
C10 C 0.17092(15) 0.5245(4) 0.2255(6) 0.0351(8) Uani 1 1 d .
H10A H 0.1459 0.5834 0.3112 0.042 Uiso 1 1 calc R
C11 C 0.19505(15) 0.4123(4) -0.0851(6) 0.0389(9) Uani 1 1 d .
H11A H 0.1852 0.3913 -0.2320 0.047 Uiso 1 1 calc R
C12 C 0.24789(16) 0.3493(4) -0.0012(6) 0.0394(8) Uani 1 1 d .
H12A H 0.2722 0.2906 -0.0902 0.047 Uiso 1 1 calc R

loop_
_atom_site_aniso_label
_atom_site_aniso_U_11
_atom_site_aniso_U_22
_atom_site_aniso_U_33
_atom_site_aniso_U_23
_atom_site_aniso_U_13
_atom_site_aniso_U_12
Zn1 0.02221(19) 0.0372(2) 0.0310(2) 0.0040(2) -0.0024(2) -0.00095(13)
O1 0.0246(12) 0.0471(13) 0.0337(13) 0.0164(11) -0.0067(10) -0.0050(10)
O2 0.0273(13) 0.0543(16) 0.0518(17) 0.0177(13) -0.0134(12) -0.0056(11)
O3 0.0277(12) 0.0484(14) 0.0340(13) 0.0038(11) -0.0085(11) 0.0101(10)
O4 0.062(2) 0.0506(17) 0.0434(16) -0.0112(14) -0.0283(15) 0.0128(14)
N1 0.0286(15) 0.0333(15) 0.0291(13) 0.0044(11) 0.0021(11) 0.0019(11)
N2 0.0224(13) 0.0392(16) 0.0282(14) 0.0001(12) -0.0027(11) 0.0027(11)
C1 0.048(2) 0.046(2) 0.042(2) 0.0168(17) 0.0029(17) 0.0032(17)
C2 0.071(3) 0.067(3) 0.057(3) 0.031(2) 0.015(3) 0.001(2)
C3 0.048(3) 0.058(3) 0.075(4) 0.021(2) 0.019(2) -0.0099(18)
C4 0.0318(17) 0.0398(19) 0.067(4) 0.012(2) 0.0038(18) -0.0055(14)
C5 0.0266(14) 0.0304(14) 0.0351(14) -0.0016(18) -0.0008(19) -0.0019(11)
C6 0.0253(17) 0.0327(17) 0.0329(17) 0.0027(14) -0.0049(15) -0.0034(13)
C7 0.0312(19) 0.0320(18) 0.036(2) -0.0002(14) -0.0083(15) -0.0006(15)
C8 0.0303(18) 0.0339(17) 0.0312(18) -0.0015(13) -0.0014(15) -0.0002(13)
C9 0.038(2) 0.0430(19) 0.0283(19) -0.0033(13) -0.0025(13) 0.0058(15)
C10 0.0341(18) 0.042(2) 0.0292(17) -0.0049(15) 0.0038(14) 0.0046(15)
C11 0.0323(17) 0.059(2) 0.025(2) -0.0094(16) -0.0066(15) 0.0115(14)
C12 0.031(2) 0.051(2) 0.0360(19) -0.0099(16) -0.0052(16) 0.0146(15)

loop_
_atom_type_symbol
_atom_type_description
_atom_type_scat_dispersion_real
_atom_type_scat_dispersion_imag
_atom_type_scat_source
C C 0.0033 0.0016 'International Tables Vol C Tables 4.2.6.8 and 6.1.1.4'
H H 0.0000 0.0000 'International Tables Vol C Tables 4.2.6.8 and 6.1.1.4'
N N 0.0061 0.0033 'International Tables Vol C Tables 4.2.6.8 and 6.1.1.4'
O O 0.0106 0.0060 'International Tables Vol C Tables 4.2.6.8 and 6.1.1.4'
Zn Zn 0.2839 1.4301 'International Tables Vol C Tables 4.2.6.8 and 6.1.1.4'

loop_
_geom_angle_atom_site_label_1
_geom_angle_atom_site_label_2
_geom_angle_atom_site_label_3
_geom_angle
_geom_angle_site_symmetry_1
_geom_angle_site_symmetry_3
O1 Zn1 O3 164.20(11) . .
O1 Zn1 N2 95.99(11) . 4_545
O3 Zn1 N2 86.92(10) . 4_545
O1 Zn1 N1 79.64(10) . .
O3 Zn1 N1 95.71(11) . .
N2 Zn1 N1 172.63(11) 4_545 .
O1 Zn1 O2 98.17(11) . 2_654
O3 Zn1 O2 97.51(11) . 2_654
N2 Zn1 O2 86.59(10) 4_545 2_654
N1 Zn1 O2 99.85(11) . 2_654
C6 O1 Zn1 117.4(2) . .
C6 O2 Zn1 125.1(2) . 2_655
C7 O3 Zn1 112.6(2) . .
C1 N1 C5 117.2(3) . .
C1 N1 Zn1 128.3(3) . .
C5 N1 Zn1 114.5(2) . .
C10 N2 C11 115.2(3) . .
C10 N2 Zn1 120.5(2) . 4_554
C11 N2 Zn1 123.8(2) . 4_554
N1 C1 C2 121.2(4) . .
C3 C2 C1 122.2(4) . .
C4 C3 C2 116.9(4) . .
C3 C4 C5 118.5(4) . .
N1 C5 C4 123.9(4) . .
N1 C5 C6 112.2(3) . .
C4 C5 C6 123.8(3) . .
O2 C6 O1 128.5(3) . .
O2 C6 C5 116.1(3) . .
O1 C6 C5 115.4(3) . .
O4 C7 O3 123.2(4) . .
O4 C7 C8 118.0(4) . .
O3 C7 C8 118.8(3) . .
C12 C8 C9 114.7(3) . .
C12 C8 C7 120.7(3) . .
C9 C8 C7 124.6(3) . .
C10 C9 C8 123.9(3) . .
N2 C10 C9 121.0(3) . .
N2 C11 C12 126.7(3) . .
C8 C12 C11 118.5(3) . .

loop_
_geom_bond_atom_site_label_1
_geom_bond_atom_site_label_2
_geom_bond_distance
_geom_bond_site_symmetry_2
Zn1 O1 1.934(2) .
Zn1 O3 1.974(2) .
Zn1 N2 2.013(3) 4_545
Zn1 N1 2.024(3) .
Zn1 O2 2.220(3) 2_654
O1 C6 1.300(4) .
O2 C6 1.233(4) .
O2 Zn1 2.220(3) 2_655
O3 C7 1.276(4) .
O4 C7 1.167(4) .
N1 C1 1.293(4) .
N1 C5 1.349(4) .
N2 C10 1.272(4) .
N2 C11 1.339(4) .
N2 Zn1 2.013(3) 4_554
C1 C2 1.405(6) .
C2 C3 1.371(7) .
C3 C4 1.345(7) .
C4 C5 1.410(4) .
C5 C6 1.460(5) .
C7 C8 1.528(5) .
C8 C12 1.311(5) .
C8 C9 1.389(5) .
C9 C10 1.384(5) .
C11 C12 1.388(5) .
